data_4509145
loop_
_publ_author_name
'Mondal, Raju'
'Basu, Tannistha'
'Sadhukhan, Dipali'
'Chattopadhyay, Tanmay'
'Bhunia, Manas kumar'

_publ_contact_author
;
Dr. Raju Mondal 
;
_publ_section_title
;
 Influence of Anion on the Coordination Mode of a Flexible Neutral Ligand
 in Zn(II) Complexes: From Discrete Zero-Dimensional to Infinite 1D
 Helical Chains, 2D Nanoporous Bilayer Networks, and 3D Interpenetrated
 Metal&#x2212;Organic Frameworks
;
_journal_issue 2
_journal_name_full 'Crystal Growth &amp; Design'
_journal_page_first 1095
_journal_paper_doi 10.1021/cg800923g
_journal_volume 9
_journal_year 2009
_chemical_formula_sum 'C22 H36 Cl4 N8 O2 Zn2'
_chemical_formula_weight 717.13
_chemical_name_systematic
; 
 ? 
;
_space_group_IT_number 2
_symmetry_cell_setting triclinic
_symmetry_space_group_name_Hall '-P 1'
_symmetry_space_group_name_H-M 'P -1'
_atom_sites_solution_hydrogens geom
_atom_sites_solution_primary direct
_atom_sites_solution_secondary difmap
_audit_creation_method SHELXL-97
_cell_angle_alpha 85.746(3)
_cell_angle_beta 79.841(2)
_cell_angle_gamma 73.507(2)
_cell_formula_units_Z 1
_cell_length_a 8.5549(15)
_cell_length_b 9.5391(17)
_cell_length_c 9.5715(17)
_cell_measurement_reflns_used 5351
_cell_measurement_temperature 120(2)
_cell_measurement_theta_max 37.64
_cell_measurement_theta_min 2.51
_cell_volume 737.0(2)
_computing_cell_refinement 'Bruker SMART'
_computing_data_collection 'Bruker SMART'
_computing_data_reduction 'Bruker SHELXTL'
_computing_molecular_graphics 'Bruker SHELXTL'
_computing_publication_material 'Bruker SHELXTL'
_computing_structure_refinement 'SHELXL-97 (Sheldrick, 1997)'
_computing_structure_solution 'SHELXS-97 (Sheldrick, 1990)'
_diffrn_ambient_temperature 120(2)
_diffrn_detector_area_resol_mean 8
_diffrn_measured_fraction_theta_full 0.987
_diffrn_measured_fraction_theta_max 0.987
_diffrn_measurement_device_type 'Bruker APEX-2 CCD area detector'
_diffrn_measurement_method '/w scans'
_diffrn_radiation_monochromator graphite
_diffrn_radiation_source 'fine-focus sealed tube'
_diffrn_radiation_type MoK\a
_diffrn_radiation_wavelength 0.71073
_diffrn_reflns_av_R_equivalents 0.0238
_diffrn_reflns_av_sigmaI/netI 0.0285
_diffrn_reflns_limit_h_max 10
_diffrn_reflns_limit_h_min -12
_diffrn_reflns_limit_k_max 13
_diffrn_reflns_limit_k_min -12
_diffrn_reflns_limit_l_max 13
_diffrn_reflns_limit_l_min -13
_diffrn_reflns_number 11162
_diffrn_reflns_theta_full 30.00
_diffrn_reflns_theta_max 30.00
_diffrn_reflns_theta_min 2.16
_diffrn_standards_decay_% 0
_exptl_absorpt_coefficient_mu 2.026
_exptl_absorpt_correction_type none
_exptl_crystal_colour yellow
_exptl_crystal_density_diffrn 1.616
_exptl_crystal_density_meas ?
_exptl_crystal_density_method 'not measured'
_exptl_crystal_description Block
_exptl_crystal_F_000 368
_exptl_crystal_size_max 0.34
_exptl_crystal_size_mid 0.32
_exptl_crystal_size_min 0.28
_refine_diff_density_max 0.617
_refine_diff_density_min -0.299
_refine_diff_density_rms 0.073
_refine_ls_extinction_method none
_refine_ls_goodness_of_fit_ref 1.051
_refine_ls_hydrogen_treatment refall
_refine_ls_matrix_type full
_refine_ls_number_parameters 244
_refine_ls_number_reflns 4250
_refine_ls_number_restraints 0
_refine_ls_restrained_S_all 1.051
_refine_ls_R_factor_all 0.0295
_refine_ls_R_factor_gt 0.0251
_refine_ls_shift/su_max 0.001
_refine_ls_shift/su_mean 0.000
_refine_ls_structure_factor_coef Fsqd
_refine_ls_weighting_details 'calc w=1/[\s^2^(Fo^2^)+(0.0386P)^2^+0.0440P] where P=(Fo^2^+2Fc^2^)/3'
_refine_ls_weighting_scheme calc
_refine_ls_wR_factor_gt 0.0632
_refine_ls_wR_factor_ref 0.0649
_reflns_number_gt 3808
_reflns_number_total 4250
_reflns_threshold_expression I>2\s(I)
_cod_data_source_file cg800923gsup7.cif
_cod_data_source_block 08rmd012_0m
_cod_depositor_comments
;
The following automatic conversions were performed:

'_symmetry_cell_setting' value 'Triclinic' changed to 'triclinic'
according to /home/saulius/struct/CIF-dictionaries/cif_core.dic
dictionary named 'cif_core.dic' version 2.4.2 from 2011-04-26.

Automatic conversion script
Id: cif_fix_values 1891 2012-01-12 08:04:46Z andrius 

The following automatic conversions were performed:

'_exptl_crystal_density_meas' value 'not measured' was changed to '?'
- the value is perceived as not measured.

Automatic conversion script
Id: cif_fix_values 3008 2015-01-20 13:52:24Z robertas 
;
_cod_original_sg_symbol_H-M P-1
_cod_database_code 4509145

loop_
_symmetry_equiv_pos_as_xyz
'x, y, z'
'-x, -y, -z'

loop_
_atom_site_label
_atom_site_type_symbol
_atom_site_fract_x
_atom_site_fract_y
_atom_site_fract_z
_atom_site_U_iso_or_equiv
_atom_site_adp_type
_atom_site_occupancy
_atom_site_symmetry_multiplicity
_atom_site_calc_flag
Zn1 Zn 0.266596(19) 0.330682(16) 0.310256(16) 0.01279(6) Uani 1 1 d
Cl1 Cl 0.03029(4) 0.49897(4) 0.29114(4) 0.01866(8) Uani 1 1 d
Cl2 Cl 0.38921(4) 0.33219(4) 0.49981(3) 0.01935(8) Uani 1 1 d
N2 N 0.07310(15) 0.10908(13) 0.32256(12) 0.0148(2) Uani 1 1 d
N1 N 0.22481(14) 0.13285(13) 0.30270(12) 0.0142(2) Uani 1 1 d
C1 C 0.08349(17) -0.03130(15) 0.30106(14) 0.0143(2) Uani 1 1 d
C2 C 0.24960(16) -0.10368(14) 0.26382(13) 0.0123(2) Uani 1 1 d
C3 C 0.33311(17) 0.00337(15) 0.26711(14) 0.0136(2) Uani 1 1 d
C9 C 0.51443(18) -0.01303(16) 0.24119(18) 0.0195(3) Uani 1 1 d
C7 C 0.32750(17) -0.26183(15) 0.22658(14) 0.0132(2) Uani 1 1 d
C8 C -0.06951(19) -0.08208(18) 0.31866(17) 0.0198(3) Uani 1 1 d
O1 O 0.23376(15) 0.67647(13) 0.60137(12) 0.0198(2) Uani 1 1 d
H222 H -0.017(3) 0.178(2) 0.350(2) 0.020(5) Uiso 1 1 d
H7B H 0.422(2) -0.3021(19) 0.2732(18) 0.012(4) Uiso 1 1 d
H7A H 0.248(2) -0.315(2) 0.2594(19) 0.013(4) Uiso 1 1 d
H2W H 0.310(4) 0.676(3) 0.549(3) 0.059(9) Uiso 1 1 d
H1W H 0.208(3) 0.606(3) 0.594(3) 0.046(7) Uiso 1 1 d
H8C H -0.121(3) -0.059(2) 0.234(2) 0.032(6) Uiso 1 1 d
H8B H -0.149(3) -0.033(2) 0.395(2) 0.033(6) Uiso 1 1 d
H9C H 0.542(3) 0.057(3) 0.294(3) 0.036(6) Uiso 1 1 d
H9B H 0.552(3) 0.001(2) 0.146(2) 0.025(5) Uiso 1 1 d
H9A H 0.573(3) -0.105(2) 0.272(2) 0.029(5) Uiso 1 1 d
H8A H -0.044(4) -0.184(3) 0.340(3) 0.054(8) Uiso 1 1 d
N3 N 0.55412(14) -0.33561(13) -0.14160(12) 0.0141(2) Uani 1 1 d
N4 N 0.39405(15) -0.31358(13) -0.15660(12) 0.0145(2) Uani 1 1 d
C6 C 0.55144(17) -0.31919(15) -0.00284(14) 0.0139(2) Uani 1 1 d
C5 C 0.38858(17) -0.28658(14) 0.07040(14) 0.0125(2) Uani 1 1 d
C4 C 0.29181(17) -0.28473(15) -0.03240(14) 0.0137(2) Uani 1 1 d
C10 C 0.10961(18) -0.25770(17) -0.02178(15) 0.0181(3) Uani 1 1 d
C11 C 0.70995(19) -0.33650(18) 0.05173(16) 0.0190(3) Uani 1 1 d
H444 H 0.364(2) -0.320(2) -0.233(2) 0.015(4) Uiso 1 1 d
H10C H 0.070(3) -0.299(2) 0.066(2) 0.025(5) Uiso 1 1 d
H10B H 0.086(3) -0.303(2) -0.099(2) 0.025(5) Uiso 1 1 d
H11C H 0.697(3) -0.360(2) 0.148(2) 0.028(5) Uiso 1 1 d
H11B H 0.742(3) -0.243(3) 0.040(3) 0.044(7) Uiso 1 1 d
H10A H 0.052(3) -0.159(2) -0.030(2) 0.027(5) Uiso 1 1 d
H11A H 0.792(3) -0.405(2) 0.001(2) 0.030(5) Uiso 1 1 d

loop_
_atom_site_aniso_label
_atom_site_aniso_U_11
_atom_site_aniso_U_22
_atom_site_aniso_U_33
_atom_site_aniso_U_23
_atom_site_aniso_U_13
_atom_site_aniso_U_12
Zn1 0.01171(9) 0.01286(9) 0.01396(8) -0.00208(5) -0.00076(6) -0.00398(6)
Cl1 0.01300(16) 0.01624(16) 0.02481(16) 0.00049(12) -0.00099(12) -0.00248(12)
Cl2 0.01569(16) 0.02640(18) 0.01664(15) -0.00476(12) -0.00344(12) -0.00535(13)
N2 0.0117(5) 0.0156(5) 0.0175(5) -0.0022(4) -0.0014(4) -0.0043(4)
N1 0.0105(5) 0.0154(5) 0.0173(5) -0.0014(4) -0.0021(4) -0.0047(4)
C1 0.0140(6) 0.0166(6) 0.0132(5) -0.0019(5) -0.0017(5) -0.0058(5)
C2 0.0123(6) 0.0133(6) 0.0119(5) -0.0008(4) -0.0013(4) -0.0047(5)
C3 0.0122(6) 0.0135(6) 0.0151(6) -0.0005(5) -0.0020(5) -0.0037(5)
C9 0.0121(7) 0.0146(6) 0.0312(8) -0.0020(6) -0.0011(5) -0.0036(5)
C7 0.0142(6) 0.0129(6) 0.0129(5) 0.0001(4) -0.0019(5) -0.0045(5)
C8 0.0144(7) 0.0228(7) 0.0236(7) -0.0049(6) -0.0002(5) -0.0082(5)
O1 0.0163(5) 0.0216(6) 0.0215(5) -0.0064(4) -0.0001(4) -0.0057(4)
N3 0.0119(5) 0.0151(5) 0.0157(5) -0.0015(4) -0.0017(4) -0.0044(4)
N4 0.0141(6) 0.0179(6) 0.0127(5) -0.0011(4) -0.0029(4) -0.0057(4)
C6 0.0142(6) 0.0128(6) 0.0155(6) -0.0010(5) -0.0030(5) -0.0045(5)
C5 0.0137(6) 0.0106(6) 0.0138(5) -0.0006(4) -0.0016(5) -0.0045(4)
C4 0.0141(6) 0.0140(6) 0.0139(6) 0.0001(5) -0.0014(5) -0.0060(5)
C10 0.0135(7) 0.0248(7) 0.0178(6) 0.0005(5) -0.0045(5) -0.0073(5)
C11 0.0137(7) 0.0238(7) 0.0192(7) -0.0054(5) -0.0038(5) -0.0030(5)

loop_
_atom_type_symbol
_atom_type_description
_atom_type_scat_dispersion_real
_atom_type_scat_dispersion_imag
_atom_type_scat_source
C C 0.0033 0.0016 'International Tables Vol C Tables 4.2.6.8 and 6.1.1.4'
H H 0.0000 0.0000 'International Tables Vol C Tables 4.2.6.8 and 6.1.1.4'
N N 0.0061 0.0033 'International Tables Vol C Tables 4.2.6.8 and 6.1.1.4'
Cl Cl 0.1484 0.1585 'International Tables Vol C Tables 4.2.6.8 and 6.1.1.4'
Zn Zn 0.2839 1.4301 'International Tables Vol C Tables 4.2.6.8 and 6.1.1.4'
O O 0.0106 0.0060 'International Tables Vol C Tables 4.2.6.8 and 6.1.1.4'

loop_
_geom_angle_atom_site_label_1
_geom_angle_atom_site_label_2
_geom_angle_atom_site_label_3
_geom_angle
_geom_angle_site_symmetry_1
_geom_angle_site_symmetry_3
N1 Zn1 N3 104.63(5) . 2_655
N1 Zn1 Cl1 107.03(4) . .
N3 Zn1 Cl1 112.48(3) 2_655 .
N1 Zn1 Cl2 108.90(3) . .
N3 Zn1 Cl2 103.95(4) 2_655 .
Cl1 Zn1 Cl2 118.954(16) . .
C1 N2 N1 111.55(12) . .
C1 N2 H222 126.7(13) . .
N1 N2 H222 121.7(13) . .
C3 N1 N2 105.73(11) . .
C3 N1 Zn1 129.16(10) . .
N2 N1 Zn1 124.91(9) . .
N2 C1 C2 107.31(12) . .
N2 C1 C8 120.51(13) . .
C2 C1 C8 132.17(13) . .
C1 C2 C3 105.00(12) . .
C1 C2 C7 128.57(12) . .
C3 C2 C7 126.44(12) . .
N1 C3 C2 110.40(12) . .
N1 C3 C9 120.72(12) . .
C2 C3 C9 128.85(13) . .
C3 C9 H9C 111.5(14) . .
C3 C9 H9B 111.0(13) . .
H9C C9 H9B 107.8(19) . .
C3 C9 H9A 111.3(14) . .
H9C C9 H9A 105.5(19) . .
H9B C9 H9A 109.6(18) . .
C5 C7 C2 114.28(11) . .
C5 C7 H7B 106.1(11) . .
C2 C7 H7B 110.3(11) . .
C5 C7 H7A 109.4(11) . .
C2 C7 H7A 108.2(11) . .
H7B C7 H7A 108.4(15) . .
C1 C8 H8C 110.6(13) . .
C1 C8 H8B 110.1(14) . .
H8C C8 H8B 107.2(18) . .
C1 C8 H8A 110.4(17) . .
H8C C8 H8A 111(2) . .
H8B C8 H8A 108(2) . .
H2W O1 H1W 110(3) . .
C6 N3 N4 105.58(11) . .
C6 N3 Zn1 129.97(10) . 2_655
N4 N3 Zn1 122.02(9) . 2_655
C4 N4 N3 111.81(11) . .
C4 N4 H444 124.5(13) . .
N3 N4 H444 123.6(13) . .
N3 C6 C5 110.38(12) . .
N3 C6 C11 119.85(13) . .
C5 C6 C11 129.76(12) . .
C4 C5 C6 105.06(12) . .
C4 C5 C7 126.16(12) . .
C6 C5 C7 128.77(12) . .
N4 C4 C5 107.17(12) . .
N4 C4 C10 121.70(12) . .
C5 C4 C10 131.13(13) . .
C4 C10 H10C 107.9(13) . .
C4 C10 H10B 109.7(13) . .
H10C C10 H10B 109.9(17) . .
C4 C10 H10A 114.1(13) . .
H10C C10 H10A 110.4(18) . .
H10B C10 H10A 104.8(17) . .
C6 C11 H11C 110.1(13) . .
C6 C11 H11B 110.6(14) . .
H11C C11 H11B 107.3(19) . .
C6 C11 H11A 109.4(14) . .
H11C C11 H11A 111.8(19) . .
H11B C11 H11A 108(2) . .

loop_
_geom_bond_atom_site_label_1
_geom_bond_atom_site_label_2
_geom_bond_distance
_geom_bond_site_symmetry_2
Zn1 N1 2.0265(12) .
Zn1 N3 2.0290(12) 2_655
Zn1 Cl1 2.2230(5) .
Zn1 Cl2 2.2530(5) .
N2 C1 1.3455(19) .
N2 N1 1.3586(17) .
N2 H222 0.87(2) .
N1 C3 1.3421(18) .
C1 C2 1.3870(19) .
C1 C8 1.499(2) .
C2 C3 1.4075(19) .
C2 C7 1.5073(19) .
C3 C9 1.491(2) .
C9 H9C 0.97(2) .
C9 H9B 0.92(2) .
C9 H9A 0.94(2) .
C7 C5 1.5068(18) .
C7 H7B 0.960(18) .
C7 H7A 0.951(19) .
C8 H8C 0.97(2) .
C8 H8B 0.95(2) .
C8 H8A 0.95(3) .
O1 H2W 0.75(3) .
O1 H1W 0.77(3) .
N3 C6 1.3443(18) .
N3 N4 1.3571(17) .
N3 Zn1 2.0290(12) 2_655
N4 C4 1.3412(18) .
N4 H444 0.828(19) .
C6 C5 1.4039(19) .
C6 C11 1.4996(19) .
C5 C4 1.3893(18) .
C4 C10 1.4920(19) .
C10 H10C 0.95(2) .
C10 H10B 0.96(2) .
C10 H10A 0.94(2) .
C11 H11C 0.93(2) .
C11 H11B 1.00(3) .
C11 H11A 0.90(2) .
